data_7706375
loop_
_publ_author_name
'Nozawa, Takeshi'
'Kobayashi, Toshiaki'
'Matsumoto, Tomohiro'
'Yagihashi, Fujio'
'Sato, Kazuhiko'
'Igarashi, Masayasu'

_publ_section_title
;
 Treating octasilanol [Si<sub>8</sub>O<sub>12</sub>][OH]<sub>8</sub> with
 tetramethoxysilane and trimethoxyvinylsilane: a halogen-free synthetic
 route to alkoxysilyl-substituted double-four-ring siloxanes.
;
_journal_issue 5
_journal_name_full 'Dalton transactions (Cambridge, England : 2003)'
_journal_page_first 1594
_journal_page_last 1598
_journal_paper_doi 10.1039/d0dt04265j
_journal_volume 50
_journal_year 2021
_chemical_formula_moiety 'C24 H72 O44 Si16'
_chemical_formula_sum 'C24 H72 O44 Si16'
_chemical_formula_weight 1514.25
_chemical_name_systematic '[Si8O12][OSi(OMe)3]8'
_space_group_crystal_system monoclinic
_space_group_IT_number 9
_space_group_name_Hall 'C -2yc'
_space_group_name_H-M_alt 'C 1 c 1'
_atom_sites_solution_hydrogens geom
_atom_sites_solution_primary dual
_audit_creation_date 2020-04-07
_audit_creation_method
;
Olex2 1.2
(compiled 2018.05.29 svn.r3508 for OlexSys, GUI svn.r5506)
;
_audit_update_record
;
2020-05-07 deposited with the CCDC.	2020-12-29 downloaded from the CCDC.
;
_cell_angle_alpha 90
_cell_angle_beta 90.201(5)
_cell_angle_gamma 90
_cell_formula_units_Z 4
_cell_length_a 14.713(3)
_cell_length_b 16.575(4)
_cell_length_c 26.663(6)
_cell_measurement_reflns_used 5169
_cell_measurement_temperature 93
_cell_measurement_theta_max 27.5
_cell_measurement_theta_min 3.2
_cell_volume 6502(3)
_computing_cell_refinement 'CrystalClear-SM Expert 2.1 b29 (Rigaku, 2013)'
_computing_data_collection 'CrystalClear-SM Expert 2.1 b29 (Rigaku, 2013)'
_computing_data_reduction 'CrystalClear-SM Expert 2.1 b29 (Rigaku, 2013)'
_computing_molecular_graphics 'Olex2 (Dolomanov et al., 2009)'
_computing_publication_material 'Olex2 (Dolomanov et al., 2009)'
_computing_structure_refinement 'ShelXL (Sheldrick, 2015)'
_computing_structure_solution 'ShelXT (Sheldrick, 2015)'
_diffrn_ambient_temperature 93
_diffrn_measured_fraction_theta_full 0.997
_diffrn_measured_fraction_theta_max 0.995
_diffrn_measurement_device_type 'Rigaku Pilatus 200K'
_diffrn_measurement_method '\w scans'
_diffrn_radiation_type MoK\a
_diffrn_radiation_wavelength 0.71075
_diffrn_reflns_av_R_equivalents 0.1161
_diffrn_reflns_av_unetI/netI 0.1137
_diffrn_reflns_Laue_measured_fraction_full 0.997
_diffrn_reflns_Laue_measured_fraction_max 0.995
_diffrn_reflns_limit_h_max 18
_diffrn_reflns_limit_h_min -19
_diffrn_reflns_limit_k_max 21
_diffrn_reflns_limit_k_min -21
_diffrn_reflns_limit_l_max 34
_diffrn_reflns_limit_l_min -34
_diffrn_reflns_number 40200
_diffrn_reflns_point_group_measured_fraction_full 0.985
_diffrn_reflns_point_group_measured_fraction_max 0.974
_diffrn_reflns_theta_full 25.242
_diffrn_reflns_theta_max 27.478
_diffrn_reflns_theta_min 3.056
_diffrn_source 'Rotating Anode'
_exptl_absorpt_coefficient_mu 0.413
_exptl_absorpt_correction_T_max 1.000
_exptl_absorpt_correction_T_min 0.674
_exptl_absorpt_correction_type multi-scan
_exptl_absorpt_process_details '(REQAB; Jacobson, 1998)'
_exptl_crystal_colour Colorless
_exptl_crystal_density_diffrn 1.547
_exptl_crystal_description Plate
_exptl_crystal_F_000 3168
_exptl_crystal_recrystallization_method 'Re-crystallisation from solvent: toluene and hexane'
_exptl_crystal_size_max 0.23
_exptl_crystal_size_mid 0.14
_exptl_crystal_size_min 0.04
_refine_diff_density_max 0.903
_refine_diff_density_min -0.514
_refine_diff_density_rms 0.113
_refine_ls_abs_structure_details
;
 Flack x determined using 3916 quotients [(I+)-(I-)]/[(I+)+(I-)]
 (Parsons, Flack and Wagner, Acta Cryst. B69 (2013) 249-259).
;
_refine_ls_abs_structure_Flack 0.56(13)
_refine_ls_extinction_method none
_refine_ls_goodness_of_fit_ref 0.967
_refine_ls_hydrogen_treatment constr
_refine_ls_matrix_type full
_refine_ls_number_parameters 808
_refine_ls_number_reflns 14534
_refine_ls_number_restraints 2
_refine_ls_restrained_S_all 0.967
_refine_ls_R_factor_all 0.0965
_refine_ls_R_factor_gt 0.0659
_refine_ls_shift/su_max 0.000
_refine_ls_shift/su_mean 0.000
_refine_ls_structure_factor_coef Fsqd
_refine_ls_weighting_details 'w=1/[\s^2^(Fo^2^)+(0.0930P)^2^] where P=(Fo^2^+2Fc^2^)/3'
_refine_ls_weighting_scheme calc
_refine_ls_wR_factor_gt 0.1520
_refine_ls_wR_factor_ref 0.1664
_reflns_Friedel_coverage 0.956
_reflns_Friedel_fraction_full 0.972
_reflns_Friedel_fraction_max 0.953
_reflns_number_gt 10389
_reflns_number_total 14534
_reflns_threshold_expression 'I > 2\s(I)'
_cod_data_source_file d0dt04265j2.cif
_cod_data_source_block shelx_trans
_cod_depositor_comments
;
The following automatic conversions were performed:

data item '_exptl_absorpt_correction_type' value 'Multi-scan' was
changed to 'multi-scan' in accordance with the
/home/data/users/saulius/crontab/automatic-downloads/rss-feeds/RSC/lib/dictionaries/cif_core.dic
dictionary named 'cif_core.dic' version 2.4.2 last updated on
2011-04-26.

Automatic conversion script
Id: cif_fix_values 7556 2019-12-06 15:28:31Z antanas 

 Adding full bibliography for 7706375.cif.
;
_cod_original_cell_volume 6503(2)
_cod_database_code 7706375
_shelx_shelxl_version_number 2018/3
_shelx_space_group_comment
;
The symmetry employed for this shelxl refinement is uniquely defined
by the following loop, which should always be used as a source of
symmetry information in preference to the above space-group names.
They are only intended as comments.
;
_olex2_refinement_description
;
1. Fixed Uiso
 At 1.5 times of:
  All C(H,H,H) groups, All C(H,H,H,H,H,H) groups
2. Others
 Fixed Sof: O44(0.65) O42(0.65) H24A(0.65) H24B(0.65) H24C(0.65) H24D(0.35)
 H24E(0.35) H24F(0.35) O43(0.65) H22A(0.65) H22B(0.65) H22C(0.65) H22D(0.35)
 H22E(0.35) H22F(0.35) H23A(0.65) H23B(0.65) H23C(0.65) H23D(0.35) H23E(0.35)
 H23F(0.35) O42A(0.35) O43A(0.35) O44A(0.35)
3.a Idealised Me refined as rotating group:
 C10(H10A,H10B,H10C), C3(H3A,H3B,H3C), C20(H20A,H20B,H20C), C17(H17A,H17B,
 H17C), C24(H24A,H24B,H24C), C24(H24D,H24E,H24F), C2(H2A,H2B,H2C), C5(H5A,H5B,
 H5C), C8(H8A,H8B,H8C), C21(H21A,H21B,H21C), C15(H15A,H15B,H15C), C19(H19A,H19B,
 H19C), C12(H12A,H12B,H12C), C22(H22A,H22B,H22C), C22(H22D,H22E,H22F), C23(H23A,
 H23B,H23C), C23(H23D,H23E,H23F), C9(H9A,H9B,H9C), C18(H18A,H18B,H18C), C1(H1A,
 H1B,H1C), C7(H7A,H7B,H7C), C6(H6A,H6B,H6C), C14(H14A,H14B,H14C), C11(H11A,H11B,
 H11C), C13(H13A,H13B,H13C), C4(H4A,H4B,H4C), C16(H16A,H16B,H16C)
;
_olex2_submission_special_instructions 'No special instructions were received'

loop_
_space_group_symop_operation_xyz
'x, y, z'
'x, -y, z+1/2'
'x+1/2, y+1/2, z'
'x+1/2, -y+1/2, z+1/2'

loop_
_atom_site_label
_atom_site_type_symbol
_atom_site_fract_x
_atom_site_fract_y
_atom_site_fract_z
_atom_site_U_iso_or_equiv
_atom_site_adp_type
_atom_site_occupancy
_atom_site_site_symmetry_order
_atom_site_calc_flag
_atom_site_refinement_flags_posn
_atom_site_refinement_flags_adp
_atom_site_refinement_flags_occupancy
_atom_site_disorder_assembly
_atom_site_disorder_group
Si8 Si 0.47931(16) 0.11805(12) 0.48329(8) 0.0161(5) Uani 1 1 d . . . . .
Si5 Si 0.34764(15) 0.24719(12) 0.43979(8) 0.0152(5) Uani 1 1 d . . . . .
Si7 Si 0.64403(15) 0.21791(12) 0.44544(8) 0.0145(5) Uani 1 1 d . . . . .
Si3 Si 0.64914(16) 0.30881(12) 0.54611(8) 0.0157(5) Uani 1 1 d . . . . .
Si1 Si 0.35311(16) 0.33700(12) 0.53979(8) 0.0154(5) Uani 1 1 d . . . . .
Si6 Si 0.51303(15) 0.34557(12) 0.40180(8) 0.0149(5) Uani 1 1 d . . . . .
Si4 Si 0.48516(16) 0.20743(12) 0.58341(8) 0.0151(5) Uani 1 1 d . . . . .
Si2 Si 0.51784(16) 0.43717(13) 0.50233(8) 0.0157(5) Uani 1 1 d . . . . .
Si10 Si 0.53782(17) 0.60212(13) 0.55023(9) 0.0192(5) Uani 1 1 d . . . . .
Si15 Si 0.76690(17) 0.13852(13) 0.36729(9) 0.0196(5) Uani 1 1 d . . . . .
Si14 Si 0.54716(17) 0.39340(14) 0.28921(9) 0.0210(5) Uani 1 1 d . . . . .
Si12 Si 0.43995(17) 0.15714(14) 0.69432(9) 0.0203(5) Uani 1 1 d . . . . .
Si11 Si 0.77748(17) 0.34121(14) 0.63424(9) 0.0219(5) Uani 1 1 d . . . . .
Si16 Si 0.46043(18) -0.04825(13) 0.43348(9) 0.0229(5) Uani 1 1 d . . . . .
Si13 Si 0.22463(17) 0.20727(14) 0.35109(9) 0.0210(5) Uani 1 1 d . . . . .
Si9 Si 0.23120(17) 0.42670(14) 0.61634(9) 0.0207(5) Uani 1 1 d . . . . .
O9 O 0.4194(4) 0.2973(3) 0.4068(2) 0.0222(13) Uani 1 1 d . . . . .
O16 O 0.4780(4) 0.1706(3) 0.6383(2) 0.0224(13) Uani 1 1 d . . . . .
O8 O 0.4826(4) 0.1347(3) 0.5428(2) 0.0217(14) Uani 1 1 d . . . . .
O19 O 0.7305(4) 0.1817(3) 0.4179(2) 0.0200(13) Uani 1 1 d . . . . .
O11 O 0.5711(4) 0.1485(3) 0.4575(2) 0.0248(14) Uani 1 1 d . . . . .
O4 O 0.4012(4) 0.2674(3) 0.5725(2) 0.0201(13) Uani 1 1 d . . . . .
O6 O 0.5166(4) 0.4153(3) 0.4437(2) 0.0199(13) Uani 1 1 d . . . . .
O10 O 0.5978(4) 0.2854(4) 0.4107(2) 0.0252(14) Uani 1 1 d . . . . .
O12 O 0.3944(4) 0.1659(3) 0.4589(2) 0.0218(13) Uani 1 1 d . . . . .
O2 O 0.6025(4) 0.3920(3) 0.5291(2) 0.0235(13) Uani 1 1 d . . . . .
O5 O 0.3171(4) 0.3006(3) 0.4874(2) 0.0212(13) Uani 1 1 d . . . . .
O7 O 0.6789(4) 0.2582(3) 0.4970(2) 0.0224(13) Uani 1 1 d . . . . .
O3 O 0.5788(4) 0.2565(4) 0.5787(2) 0.0238(13) Uani 1 1 d . . . . .
O14 O 0.5271(4) 0.5325(3) 0.5079(2) 0.0196(13) Uani 1 1 d . . . . .
O1 O 0.4250(4) 0.4069(3) 0.5278(2) 0.0240(14) Uani 1 1 d . . . . .
O17 O 0.2581(4) 0.2280(3) 0.4077(2) 0.0215(13) Uani 1 1 d . . . . .
O13 O 0.2689(4) 0.3726(3) 0.5700(2) 0.0216(13) Uani 1 1 d . . . . .
O29 O 0.6992(5) 0.3799(4) 0.6682(2) 0.0351(16) Uani 1 1 d . . . . .
O26 O 0.4800(5) 0.5717(3) 0.5979(2) 0.0282(15) Uani 1 1 d . . . . .
O41 O 0.8715(4) 0.1620(3) 0.3587(2) 0.0258(13) Uani 1 1 d . . . . .
O15 O 0.7382(4) 0.3278(3) 0.5775(2) 0.0229(13) Uani 1 1 d . . . . .
O22 O 0.1751(5) 0.5018(4) 0.5937(2) 0.0353(16) Uani 1 1 d . . . . .
O18 O 0.5195(4) 0.3854(3) 0.3478(2) 0.0224(13) Uani 1 1 d . . . . .
O25 O 0.6418(4) 0.6122(3) 0.5674(2) 0.0279(14) Uani 1 1 d . . . . .
O34 O 0.2991(4) 0.1459(3) 0.3289(2) 0.0291(14) Uani 1 1 d . . . . .
O27 O 0.8685(5) 0.3943(4) 0.6302(3) 0.0383(17) Uani 1 1 d . . . . .
O39 O 0.6994(4) 0.1687(4) 0.3232(2) 0.0275(14) Uani 1 1 d . . . . .
O36 O 0.4765(5) 0.4553(4) 0.2629(2) 0.0352(16) Uani 1 1 d . . . . .
O38 O 0.6459(5) 0.4324(4) 0.2827(2) 0.0326(16) Uani 1 1 d . . . . .
O33 O 0.1235(4) 0.1709(4) 0.3531(2) 0.0302(15) Uani 1 1 d . . . . .
O20 O 0.4675(4) 0.0237(3) 0.4745(2) 0.0206(14) Uani 1 1 d . . . . .
O35 O 0.2216(5) 0.2870(4) 0.3167(2) 0.0316(15) Uani 1 1 d . . . . .
O24 O 0.5038(5) 0.6872(3) 0.5269(2) 0.0302(15) Uani 1 1 d . . . . .
O21 O 0.1663(5) 0.3730(4) 0.6510(2) 0.0329(15) Uani 1 1 d . . . . .
O23 O 0.3130(5) 0.4619(4) 0.6503(2) 0.0314(15) Uani 1 1 d . . . . .
O40 O 0.7610(4) 0.0416(3) 0.3716(2) 0.0283(15) Uani 1 1 d . . . . .
O37 O 0.5467(5) 0.3059(4) 0.2632(2) 0.0287(15) Uani 1 1 d . . . . .
O31 O 0.4393(6) 0.2403(4) 0.7254(3) 0.047(2) Uani 1 1 d . . . . .
O30 O 0.3372(5) 0.1244(4) 0.6903(3) 0.047(2) Uani 1 1 d . . . . .
O28 O 0.8071(5) 0.2568(4) 0.6597(3) 0.0351(16) Uani 1 1 d . . . . .
O32 O 0.5015(6) 0.0917(4) 0.7225(3) 0.049(2) Uani 1 1 d . . . . .
O44 O 0.4997(9) -0.1284(6) 0.4587(5) 0.028(3) Uani 0.65 1 d . . P A 1
O42 O 0.5238(8) -0.0263(6) 0.3855(4) 0.032(2) Uani 0.65 1 d . . P A 1
C10 C 0.2613(7) 0.1734(6) 0.6745(4) 0.034(2) Uani 1 1 d . . . . .
H10A H 0.237284 0.152752 0.643479 0.051 Uiso 1 1 calc GR . . . .
H10B H 0.281108 0.228002 0.669712 0.051 Uiso 1 1 calc GR . . . .
H10C H 0.214842 0.171930 0.699663 0.051 Uiso 1 1 calc GR . . . .
C3 C 0.3912(7) 0.4165(5) 0.6652(4) 0.034(2) Uani 1 1 d . . . . .
H3A H 0.434152 0.415456 0.638161 0.052 Uiso 1 1 calc GR . . . .
H3B H 0.373256 0.362416 0.673264 0.052 Uiso 1 1 calc GR . . . .
H3C H 0.418556 0.441293 0.694032 0.052 Uiso 1 1 calc GR . . . .
C20 C 0.8055(9) -0.0026(6) 0.4097(4) 0.047(3) Uani 1 1 d . . . . .
H20A H 0.805145 -0.058911 0.401300 0.070 Uiso 1 1 calc GR . . . .
H20B H 0.774526 0.005330 0.440947 0.070 Uiso 1 1 calc GR . . . .
H20C H 0.867160 0.015782 0.412812 0.070 Uiso 1 1 calc GR . . . .
C17 C 0.4763(8) 0.2491(7) 0.2666(5) 0.045(3) Uani 1 1 d . . . . .
H17A H 0.492958 0.201138 0.248691 0.067 Uiso 1 1 calc GR . . . .
H17B H 0.421820 0.271298 0.252234 0.067 Uiso 1 1 calc GR . . . .
H17C H 0.465899 0.236134 0.301181 0.067 Uiso 1 1 calc GR . . . .
C24 C 0.5863(8) -0.1342(6) 0.4826(5) 0.045(3) Uani 1 1 d . . . . .
H24A H 0.630396 -0.153147 0.458916 0.067 Uiso 0.65 1 calc GR . P A 1
H24B H 0.582650 -0.171373 0.510150 0.067 Uiso 0.65 1 calc GR . P A 1
H24C H 0.604129 -0.082083 0.494853 0.067 Uiso 0.65 1 calc GR . P A 1
H24D H 0.586263 -0.191934 0.485603 0.067 Uiso 0.35 1 calc GR . P A 2
H24E H 0.556956 -0.110979 0.511288 0.067 Uiso 0.35 1 calc GR . P A 2
H24F H 0.647793 -0.115120 0.480842 0.067 Uiso 0.35 1 calc GR . P A 2
O43 O 0.3608(8) -0.0621(6) 0.4148(4) 0.032(2) Uani 0.65 1 d . . P A 1
C2 C 0.2171(8) 0.5604(6) 0.5616(4) 0.042(3) Uani 1 1 d . . . . .
H2A H 0.196291 0.552739 0.527788 0.064 Uiso 1 1 calc GR . . . .
H2B H 0.281942 0.554067 0.562917 0.064 Uiso 1 1 calc GR . . . .
H2C H 0.201223 0.613711 0.572662 0.064 Uiso 1 1 calc GR . . . .
C5 C 0.7122(8) 0.6376(7) 0.5344(4) 0.044(3) Uani 1 1 d . . . . .
H5A H 0.702859 0.613866 0.501972 0.066 Uiso 1 1 calc GR . . . .
H5B H 0.769988 0.620821 0.547556 0.066 Uiso 1 1 calc GR . . . .
H5C H 0.711144 0.695363 0.531471 0.066 Uiso 1 1 calc GR . . . .
C8 C 0.7453(8) 0.2006(6) 0.6807(4) 0.040(2) Uani 1 1 d . . . . .
H8A H 0.686592 0.207334 0.665463 0.060 Uiso 1 1 calc GR . . . .
H8B H 0.740697 0.209833 0.716196 0.060 Uiso 1 1 calc GR . . . .
H8C H 0.766723 0.146789 0.674837 0.060 Uiso 1 1 calc GR . . . .
C21 C 0.9025(7) 0.2445(6) 0.3578(4) 0.036(2) Uani 1 1 d . . . . .
H21A H 0.890561 0.267480 0.325399 0.055 Uiso 1 1 calc GR . . . .
H21B H 0.966594 0.246121 0.364537 0.055 Uiso 1 1 calc GR . . . .
H21C H 0.870894 0.274980 0.382959 0.055 Uiso 1 1 calc GR . . . .
C15 C 0.1620(8) 0.3537(5) 0.3253(4) 0.040(3) Uani 1 1 d . . . . .
H15A H 0.110291 0.349548 0.303318 0.059 Uiso 1 1 calc GR . . . .
H15B H 0.193607 0.403180 0.318697 0.059 Uiso 1 1 calc GR . . . .
H15C H 0.141932 0.353023 0.359482 0.059 Uiso 1 1 calc GR . . . .
C19 C 0.7134(8) 0.1517(6) 0.2707(3) 0.040(3) Uani 1 1 d . . . . .
H19A H 0.664024 0.173727 0.251495 0.060 Uiso 1 1 calc GR . . . .
H19B H 0.716039 0.094389 0.265754 0.060 Uiso 1 1 calc GR . . . .
H19C H 0.769474 0.175674 0.260028 0.060 Uiso 1 1 calc GR . . . .
C12 C 0.5332(9) 0.0180(6) 0.7018(4) 0.048(3) Uani 1 1 d . . . . .
H12A H 0.562158 0.028400 0.670275 0.072 Uiso 1 1 calc GR . . . .
H12B H 0.482727 -0.017853 0.696746 0.072 Uiso 1 1 calc GR . . . .
H12C H 0.575985 -0.006351 0.724450 0.072 Uiso 1 1 calc GR . . . .
C22 C 0.5033(8) 0.0285(7) 0.3489(4) 0.044(3) Uani 1 1 d . . . . .
H22A H 0.476534 0.001245 0.320783 0.066 Uiso 0.65 1 calc GR . P A 1
H22B H 0.557901 0.055383 0.338496 0.066 Uiso 0.65 1 calc GR . P A 1
H22C H 0.461224 0.067510 0.361846 0.066 Uiso 0.65 1 calc GR . P A 1
H22D H 0.521999 -0.001297 0.319876 0.066 Uiso 0.35 1 calc GR . P A 2
H22E H 0.555817 0.042490 0.368601 0.066 Uiso 0.35 1 calc GR . P A 2
H22F H 0.472580 0.076841 0.338587 0.066 Uiso 0.35 1 calc GR . P A 2
C23 C 0.2821(9) -0.0639(9) 0.4473(5) 0.059(4) Uani 1 1 d . . . . .
H23A H 0.229264 -0.047218 0.428758 0.089 Uiso 0.65 1 calc GR . P A 1
H23B H 0.291565 -0.027879 0.475036 0.089 Uiso 0.65 1 calc GR . P A 1
H23C H 0.273192 -0.117708 0.459650 0.089 Uiso 0.65 1 calc GR . P A 1
H23D H 0.243727 -0.100085 0.428728 0.089 Uiso 0.35 1 calc GR . P A 2
H23E H 0.284156 -0.012627 0.430587 0.089 Uiso 0.35 1 calc GR . P A 2
H23F H 0.258067 -0.056893 0.480461 0.089 Uiso 0.35 1 calc GR . P A 2
C9 C 0.6668(9) 0.4610(6) 0.6658(5) 0.049(3) Uani 1 1 d . . . . .
H9A H 0.701276 0.490568 0.641469 0.073 Uiso 1 1 calc GR . . . .
H9B H 0.673464 0.486066 0.698104 0.073 Uiso 1 1 calc GR . . . .
H9C H 0.603796 0.461004 0.656301 0.073 Uiso 1 1 calc GR . . . .
C18 C 0.7266(8) 0.3949(7) 0.3036(4) 0.043(3) Uani 1 1 d . . . . .
H18A H 0.773437 0.393348 0.278654 0.064 Uiso 1 1 calc GR . . . .
H18B H 0.712434 0.340877 0.314029 0.064 Uiso 1 1 calc GR . . . .
H18C H 0.747298 0.425489 0.331986 0.064 Uiso 1 1 calc GR . . . .
C1 C 0.0959(8) 0.3198(7) 0.6343(4) 0.042(3) Uani 1 1 d . . . . .
H1A H 0.116508 0.290338 0.605499 0.063 Uiso 1 1 calc GR . . . .
H1B H 0.043039 0.350705 0.625481 0.063 Uiso 1 1 calc GR . . . .
H1C H 0.081038 0.282764 0.660673 0.063 Uiso 1 1 calc GR . . . .
C7 C 0.8880(10) 0.4520(8) 0.5917(5) 0.063(4) Uani 1 1 d . . . . .
H7A H 0.862942 0.433659 0.560391 0.095 Uiso 1 1 calc GR . . . .
H7B H 0.952631 0.458030 0.588455 0.095 Uiso 1 1 calc GR . . . .
H7C H 0.861525 0.503095 0.600301 0.095 Uiso 1 1 calc GR . . . .
C6 C 0.4744(8) 0.6169(5) 0.6442(4) 0.036(2) Uani 1 1 d . . . . .
H6A H 0.452570 0.670298 0.637363 0.054 Uiso 1 1 calc GR . . . .
H6B H 0.533652 0.619999 0.659367 0.054 Uiso 1 1 calc GR . . . .
H6C H 0.433470 0.590198 0.666759 0.054 Uiso 1 1 calc GR . . . .
C14 C 0.2900(8) 0.1100(6) 0.2804(4) 0.039(2) Uani 1 1 d . . . . .
H14A H 0.287896 0.151600 0.255304 0.059 Uiso 1 1 calc GR . . . .
H14B H 0.235010 0.078970 0.279005 0.059 Uiso 1 1 calc GR . . . .
H14C H 0.341091 0.075414 0.274170 0.059 Uiso 1 1 calc GR . . . .
C11 C 0.5195(8) 0.2871(6) 0.7370(4) 0.043(3) Uani 1 1 d . . . . .
H11A H 0.543567 0.309759 0.706702 0.064 Uiso 1 1 calc GR . . . .
H11B H 0.564349 0.252873 0.752293 0.064 Uiso 1 1 calc GR . . . .
H11C H 0.503873 0.329780 0.759750 0.064 Uiso 1 1 calc GR . . . .
C13 C 0.0986(8) 0.1023(7) 0.3826(5) 0.048(3) Uani 1 1 d . . . . .
H13A H 0.131350 0.055741 0.371146 0.072 Uiso 1 1 calc GR . . . .
H13B H 0.034507 0.092803 0.379338 0.072 Uiso 1 1 calc GR . . . .
H13C H 0.113291 0.112288 0.417175 0.072 Uiso 1 1 calc GR . . . .
C4 C 0.4150(8) 0.6995(6) 0.5066(5) 0.046(3) Uani 1 1 d . . . . .
H4A H 0.418261 0.700991 0.470691 0.069 Uiso 1 1 calc GR . . . .
H4B H 0.391072 0.749751 0.518733 0.069 Uiso 1 1 calc GR . . . .
H4C H 0.375952 0.656179 0.516824 0.069 Uiso 1 1 calc GR . . . .
C16 C 0.3859(9) 0.4667(9) 0.2784(5) 0.068(4) Uani 1 1 d . . . . .
H16A H 0.345518 0.453344 0.251283 0.102 Uiso 1 1 calc GR . . . .
H16B H 0.377124 0.522083 0.287768 0.102 Uiso 1 1 calc GR . . . .
H16C H 0.373461 0.432541 0.306582 0.102 Uiso 1 1 calc GR . . . .
O42A O 0.4440(13) -0.0192(10) 0.3780(6) 0.028(4) Uani 0.35 1 d . . P A 2
O43A O 0.3615(13) -0.0930(11) 0.4501(8) 0.033(4) Uani 0.35 1 d . . P A 2
O44A O 0.5396(18) -0.1119(15) 0.4392(11) 0.046(6) Uani 0.35 1 d . . P A 2

loop_
_atom_site_aniso_label
_atom_site_aniso_U_11
_atom_site_aniso_U_22
_atom_site_aniso_U_33
_atom_site_aniso_U_23
_atom_site_aniso_U_13
_atom_site_aniso_U_12
Si8 0.0249(12) 0.0069(9) 0.0165(11) -0.0015(8) 0.0016(9) -0.0002(9)
Si5 0.0181(12) 0.0113(10) 0.0162(11) -0.0016(8) 0.0004(9) 0.0014(9)
Si7 0.0168(12) 0.0097(10) 0.0170(11) -0.0014(8) 0.0032(9) 0.0001(9)
Si3 0.0203(12) 0.0117(10) 0.0152(11) -0.0014(8) 0.0005(9) -0.0002(9)
Si1 0.0197(12) 0.0104(10) 0.0159(11) -0.0002(8) 0.0031(9) 0.0023(9)
Si6 0.0221(12) 0.0092(10) 0.0134(11) 0.0012(8) 0.0016(9) 0.0001(9)
Si4 0.0222(13) 0.0100(10) 0.0133(10) 0.0008(8) 0.0013(9) 0.0006(9)
Si2 0.0230(13) 0.0083(10) 0.0158(11) -0.0011(8) 0.0023(10) -0.0009(9)
Si10 0.0282(13) 0.0081(10) 0.0214(12) -0.0024(9) 0.0029(10) -0.0017(10)
Si15 0.0244(13) 0.0137(11) 0.0207(12) -0.0025(9) 0.0043(10) 0.0011(9)
Si14 0.0304(14) 0.0154(11) 0.0173(11) 0.0027(9) 0.0040(10) 0.0027(10)
Si12 0.0287(14) 0.0154(11) 0.0169(11) 0.0029(9) 0.0017(10) 0.0025(10)
Si11 0.0276(14) 0.0183(11) 0.0196(12) -0.0005(9) -0.0026(10) 0.0003(10)
Si16 0.0325(14) 0.0104(10) 0.0258(13) -0.0032(9) -0.0022(11) 0.0018(10)
Si13 0.0252(13) 0.0184(11) 0.0193(12) -0.0009(9) -0.0043(10) -0.0015(10)
Si9 0.0267(14) 0.0148(11) 0.0206(12) -0.0017(9) 0.0063(10) 0.0018(10)
O9 0.026(3) 0.020(3) 0.020(3) -0.002(2) 0.006(3) 0.000(3)
O16 0.029(3) 0.022(3) 0.017(3) 0.004(2) 0.002(3) 0.005(3)
O8 0.043(4) 0.007(3) 0.015(3) -0.001(2) -0.001(3) 0.001(2)
O19 0.024(3) 0.019(3) 0.017(3) 0.000(2) 0.004(2) 0.003(3)
O11 0.030(4) 0.017(3) 0.027(3) -0.006(2) 0.005(3) -0.002(3)
O4 0.026(3) 0.014(3) 0.020(3) 0.000(2) 0.002(3) 0.007(2)
O6 0.033(4) 0.010(3) 0.016(3) -0.001(2) -0.003(3) 0.001(2)
O10 0.032(4) 0.022(3) 0.022(3) 0.004(2) 0.000(3) 0.008(3)
O12 0.030(3) 0.015(3) 0.020(3) -0.003(2) -0.003(3) 0.004(3)
O2 0.037(4) 0.011(3) 0.022(3) -0.001(2) -0.005(3) 0.003(3)
O5 0.027(3) 0.017(3) 0.020(3) -0.005(2) -0.006(3) 0.001(3)
O7 0.027(3) 0.020(3) 0.020(3) -0.008(2) 0.001(3) 0.002(3)
O3 0.023(3) 0.024(3) 0.024(3) 0.000(3) 0.002(3) -0.002(3)
O14 0.035(4) 0.006(2) 0.019(3) 0.001(2) 0.001(3) -0.002(2)
O1 0.026(3) 0.014(3) 0.031(3) -0.004(2) 0.007(3) -0.006(3)
O17 0.027(3) 0.019(3) 0.018(3) -0.001(2) 0.002(3) -0.001(3)
O13 0.027(3) 0.014(3) 0.024(3) -0.003(2) 0.001(3) 0.001(2)
O29 0.053(4) 0.019(3) 0.034(4) -0.005(3) 0.007(3) 0.004(3)
O26 0.045(4) 0.015(3) 0.024(3) -0.003(2) 0.010(3) -0.005(3)
O41 0.031(3) 0.020(3) 0.027(3) -0.004(3) 0.008(3) -0.001(3)
O15 0.024(3) 0.023(3) 0.022(3) -0.002(2) -0.002(3) -0.001(3)
O22 0.050(4) 0.020(3) 0.036(4) 0.004(3) 0.008(3) 0.012(3)
O18 0.037(4) 0.014(3) 0.016(3) 0.002(2) 0.002(3) -0.003(3)
O25 0.034(4) 0.018(3) 0.032(4) -0.002(3) -0.001(3) -0.004(3)
O34 0.037(4) 0.021(3) 0.029(3) -0.004(3) 0.002(3) 0.002(3)
O27 0.036(4) 0.040(4) 0.039(4) 0.006(3) -0.010(3) -0.016(3)
O39 0.035(4) 0.026(3) 0.021(3) 0.000(2) 0.002(3) 0.004(3)
O36 0.040(4) 0.038(4) 0.027(4) 0.013(3) 0.003(3) 0.011(3)
O38 0.044(4) 0.021(3) 0.033(4) 0.002(3) 0.009(3) -0.005(3)
O33 0.032(4) 0.025(3) 0.034(4) -0.001(3) -0.009(3) -0.005(3)
O20 0.031(4) 0.006(3) 0.025(3) -0.001(2) 0.004(3) -0.001(2)
O35 0.046(4) 0.021(3) 0.028(3) 0.002(3) 0.004(3) 0.004(3)
O24 0.044(4) 0.008(3) 0.038(4) 0.001(3) -0.001(3) 0.000(3)
O21 0.045(4) 0.022(3) 0.032(4) -0.002(3) 0.014(3) -0.004(3)
O23 0.042(4) 0.019(3) 0.033(3) -0.003(3) -0.004(3) 0.003(3)
O40 0.039(4) 0.014(3) 0.031(3) -0.008(2) -0.003(3) 0.007(3)
O37 0.040(4) 0.016(3) 0.029(3) -0.004(3) 0.002(3) -0.002(3)
O31 0.071(6) 0.038(4) 0.033(4) -0.004(3) 0.001(4) 0.001(4)
O30 0.052(5) 0.032(4) 0.056(5) 0.002(3) 0.017(4) 0.002(4)
O28 0.040(4) 0.029(3) 0.036(4) 0.009(3) -0.009(3) 0.004(3)
O32 0.089(6) 0.031(4) 0.028(4) 0.006(3) 0.009(4) 0.026(4)
O44 0.034(8) 0.006(5) 0.044(7) -0.005(5) 0.000(5) 0.005(5)
O42 0.040(7) 0.028(5) 0.029(5) -0.004(4) -0.002(5) 0.013(5)
C10 0.022(5) 0.043(6) 0.037(5) -0.002(4) -0.003(4) -0.004(4)
C3 0.051(7) 0.021(4) 0.031(5) -0.006(4) -0.012(5) 0.004(4)
C20 0.069(8) 0.021(5) 0.050(7) -0.002(5) -0.007(6) 0.008(5)
C17 0.040(6) 0.037(6) 0.057(7) -0.004(5) 0.006(5) -0.004(5)
C24 0.045(7) 0.026(5) 0.062(7) 0.008(5) -0.007(6) 0.009(5)
O43 0.045(7) 0.020(5) 0.033(6) 0.002(4) 0.006(5) 0.000(5)
C2 0.052(7) 0.026(5) 0.049(6) 0.015(5) 0.010(5) 0.013(5)
C5 0.046(7) 0.042(6) 0.044(6) 0.002(5) 0.004(5) -0.018(5)
C8 0.049(7) 0.031(5) 0.039(6) 0.003(4) -0.002(5) -0.004(5)
C21 0.031(6) 0.025(5) 0.053(7) -0.004(4) 0.004(5) -0.004(4)
C15 0.055(7) 0.016(4) 0.048(6) 0.001(4) -0.010(5) 0.007(5)
C19 0.061(7) 0.041(6) 0.019(5) -0.001(4) -0.004(5) 0.002(5)
C12 0.078(9) 0.038(6) 0.029(5) 0.002(4) 0.004(5) 0.034(6)
C22 0.046(7) 0.055(7) 0.031(5) 0.002(5) 0.007(5) -0.002(6)
C23 0.050(8) 0.075(9) 0.052(8) 0.010(7) -0.005(6) -0.034(7)
C9 0.064(8) 0.022(5) 0.061(7) 0.005(5) 0.010(6) 0.015(5)
C18 0.041(6) 0.044(6) 0.043(6) -0.004(5) 0.007(5) -0.004(5)
C1 0.044(7) 0.029(5) 0.054(7) 0.001(5) 0.003(6) -0.004(5)
C7 0.076(9) 0.066(8) 0.047(7) 0.029(6) -0.020(7) -0.042(8)
C6 0.057(7) 0.019(4) 0.031(5) -0.006(4) 0.014(5) -0.003(4)
C14 0.058(7) 0.030(5) 0.029(5) -0.012(4) 0.000(5) -0.005(5)
C11 0.055(7) 0.024(5) 0.049(6) -0.003(5) -0.021(6) -0.006(5)
C13 0.038(6) 0.033(6) 0.072(8) 0.009(6) -0.006(6) -0.007(5)
C4 0.054(7) 0.019(5) 0.065(8) 0.014(5) -0.005(6) 0.007(5)
C16 0.065(9) 0.084(10) 0.054(8) 0.034(7) 0.010(7) 0.041(8)
O42A 0.036(11) 0.024(9) 0.024(9) -0.005(7) 0.006(8) -0.009(8)
O43A 0.025(11) 0.022(9) 0.051(13) -0.007(9) 0.002(9) -0.008(8)
O44A 0.045(17) 0.028(13) 0.064(19) -0.018(12) -0.018(13) 0.007(12)

loop_
_atom_type_symbol
_atom_type_description
_atom_type_scat_dispersion_real
_atom_type_scat_dispersion_imag
_atom_type_scat_source
C C 0.0033 0.0016 'International Tables Vol C Tables 4.2.6.8 and 6.1.1.4'
H H 0.0000 0.0000 'International Tables Vol C Tables 4.2.6.8 and 6.1.1.4'
O O 0.0106 0.0060 'International Tables Vol C Tables 4.2.6.8 and 6.1.1.4'
Si Si 0.0817 0.0704 'International Tables Vol C Tables 4.2.6.8 and 6.1.1.4'

loop_
_geom_angle_atom_site_label_1
_geom_angle_atom_site_label_2
_geom_angle_atom_site_label_3
_geom_angle
_geom_angle_site_symmetry_1
_geom_angle_site_symmetry_3
_geom_angle_publ_flag
O8 Si8 O12 109.4(3) . . ?
O11 Si8 O8 110.3(3) . . ?
O11 Si8 O12 109.0(3) . . ?
O20 Si8 O8 108.5(3) . . ?
O20 Si8 O11 109.8(3) . . ?
O20 Si8 O12 109.8(3) . . ?
O9 Si5 O5 109.4(3) . . ?
O12 Si5 O9 109.1(3) . . ?
O12 Si5 O5 109.5(3) . . ?
O12 Si5 O17 110.9(3) . . ?
O17 Si5 O9 110.6(3) . . ?
O17 Si5 O5 107.4(3) . . ?
O19 Si7 O11 111.0(3) . . ?
O19 Si7 O10 109.6(3) . . ?
O19 Si7 O7 107.4(3) . . ?
O11 Si7 O7 109.7(3) . . ?
O10 Si7 O11 109.5(3) . . ?
O10 Si7 O7 109.7(3) . . ?
O2 Si3 O7 109.4(3) . . ?
O2 Si3 O3 109.9(4) . . ?
O3 Si3 O7 109.6(3) . . ?
O15 Si3 O2 109.3(3) . . ?
O15 Si3 O7 107.8(3) . . ?
O15 Si3 O3 110.7(3) . . ?
O4 Si1 O5 110.2(3) . . ?
O1 Si1 O4 109.8(3) . . ?
O1 Si1 O5 108.2(3) . . ?
O13 Si1 O4 109.4(3) . . ?
O13 Si1 O5 108.9(3) . . ?
O13 Si1 O1 110.4(3) . . ?
O9 Si6 O6 109.1(3) . . ?
O9 Si6 O10 110.1(3) . . ?
O6 Si6 O10 108.6(3) . . ?
O18 Si6 O9 109.8(3) . . ?
O18 Si6 O6 109.2(3) . . ?
O18 Si6 O10 110.0(3) . . ?
O16 Si4 O8 109.2(3) . . ?
O16 Si4 O4 110.5(3) . . ?
O16 Si4 O3 109.0(3) . . ?
O4 Si4 O8 108.8(3) . . ?
O3 Si4 O8 110.0(3) . . ?
O3 Si4 O4 109.3(3) . . ?
O6 Si2 O2 109.4(3) . . ?
O6 Si2 O1 109.5(3) . . ?
O14 Si2 O6 108.3(3) . . ?
O14 Si2 O2 110.7(3) . . ?
O14 Si2 O1 110.0(3) . . ?
O1 Si2 O2 108.9(3) . . ?
O26 Si10 O14 106.0(3) . . ?
O26 Si10 O24 114.3(4) . . ?
O25 Si10 O14 111.3(3) . . ?
O25 Si10 O26 108.2(4) . . ?
O25 Si10 O24 108.2(3) . . ?
O24 Si10 O14 108.8(3) . . ?
O41 Si15 O19 109.4(3) . . ?
O41 Si15 O39 114.1(3) . . ?
O41 Si15 O40 107.7(3) . . ?
O39 Si15 O19 105.4(3) . . ?
O40 Si15 O19 111.3(3) . . ?
O40 Si15 O39 109.1(3) . . ?
O36 Si14 O18 107.8(4) . . ?
O38 Si14 O18 111.6(3) . . ?
O38 Si14 O36 106.2(4) . . ?
O38 Si14 O37 108.6(4) . . ?
O37 Si14 O18 110.0(3) . . ?
O37 Si14 O36 112.6(4) . . ?
O31 Si12 O16 111.2(4) . . ?
O31 Si12 O30 108.4(4) . . ?
O30 Si12 O16 108.3(4) . . ?
O32 Si12 O16 109.3(4) . . ?
O32 Si12 O31 110.1(4) . . ?
O32 Si12 O30 109.5(4) . . ?
O29 Si11 O15 109.0(4) . . ?
O29 Si11 O27 114.8(4) . . ?
O29 Si11 O28 107.6(4) . . ?
O27 Si11 O15 107.8(4) . . ?
O27 Si11 O28 106.2(4) . . ?
O28 Si11 O15 111.5(3) . . ?
O20 Si16 O42 109.3(4) . . ?
O20 Si16 O43A 101.4(7) . . ?
O44 Si16 O20 107.8(5) . . ?
O44 Si16 O42 108.0(6) . . ?
O43 Si16 O20 112.4(5) . . ?
O43 Si16 O44 110.5(6) . . ?
O43 Si16 O42 108.8(6) . . ?
O42A Si16 O20 114.7(7) . . ?
O42A Si16 O43A 104.5(10) . . ?
O42A Si16 O44A 113.9(13) . . ?
O44A Si16 O20 112.4(9) . . ?
O44A Si16 O43A 108.5(12) . . ?
O34 Si13 O17 105.8(3) . . ?
O33 Si13 O17 109.1(3) . . ?
O33 Si13 O34 114.0(3) . . ?
O33 Si13 O35 107.7(4) . . ?
O35 Si13 O17 111.3(3) . . ?
O35 Si13 O34 109.0(3) . . ?
O22 Si9 O13 108.5(3) . . ?
O22 Si9 O23 108.1(3) . . ?
O21 Si9 O13 109.7(3) . . ?
O21 Si9 O22 109.9(4) . . ?
O21 Si9 O23 108.9(4) . . ?
O23 Si9 O13 111.7(4) . . ?
Si6 O9 Si5 150.7(4) . . ?
Si4 O16 Si12 158.5(4) . . ?
Si8 O8 Si4 141.8(4) . . ?
Si7 O19 Si15 145.0(4) . . ?
Si8 O11 Si7 151.4(4) . . ?
Si1 O4 Si4 151.2(4) . . ?
Si2 O6 Si6 147.0(4) . . ?
Si7 O10 Si6 147.4(4) . . ?
Si5 O12 Si8 151.1(4) . . ?
Si3 O2 Si2 148.3(4) . . ?
Si1 O5 Si5 142.9(4) . . ?
Si7 O7 Si3 145.1(4) . . ?
Si4 O3 Si3 150.4(4) . . ?
Si2 O14 Si10 141.1(4) . . ?
Si1 O1 Si2 150.7(4) . . ?
Si5 O17 Si13 141.8(4) . . ?
Si1 O13 Si9 148.9(4) . . ?
C9 O29 Si11 126.3(7) . . ?
C6 O26 Si10 122.9(6) . . ?
C21 O41 Si15 122.4(6) . . ?
Si3 O15 Si11 143.7(4) . . ?
C2 O22 Si9 121.7(6) . . ?
Si6 O18 Si14 157.5(4) . . ?
C5 O25 Si10 123.3(6) . . ?
C14 O34 Si13 122.3(6) . . ?
C7 O27 Si11 125.6(7) . . ?
C19 O39 Si15 123.7(6) . . ?
C16 O36 Si14 124.4(7) . . ?
C18 O38 Si14 121.8(6) . . ?
C13 O33 Si13 123.7(6) . . ?
Si8 O20 Si16 146.0(4) . . ?
C15 O35 Si13 124.0(6) . . ?
C4 O24 Si10 123.5(6) . . ?
C1 O21 Si9 126.6(7) . . ?
C3 O23 Si9 124.3(5) . . ?
C20 O40 Si15 122.8(6) . . ?
C17 O37 Si14 125.3(6) . . ?
C11 O31 Si12 124.3(7) . . ?
C10 O30 Si12 123.8(6) . . ?
C8 O28 Si11 124.2(6) . . ?
C12 O32 Si12 126.0(7) . . ?
C24 O44 Si16 124.5(9) . . ?
C22 O42 Si16 125.8(9) . . ?
C23 O43 Si16 124.3(9) . . ?
C22 O42A Si16 126.4(14) . . ?
C23 O43A Si16 127.7(15) . . ?
C24 O44A Si16 128.2(19) . . ?

loop_
_geom_bond_atom_site_label_1
_geom_bond_atom_site_label_2
_geom_bond_distance
_geom_bond_site_symmetry_2
_geom_bond_publ_flag
Si8 O8 1.611(6) . ?
Si8 O11 1.599(6) . ?
Si8 O12 1.614(6) . ?
Si8 O20 1.591(6) . ?
Si5 O9 1.607(6) . ?
Si5 O12 1.596(6) . ?
Si5 O5 1.613(6) . ?
Si5 O17 1.599(6) . ?
Si7 O19 1.590(6) . ?
Si7 O11 1.607(6) . ?
Si7 O10 1.603(6) . ?
Si7 O7 1.610(6) . ?
Si3 O2 1.605(6) . ?
Si3 O7 1.617(6) . ?
Si3 O3 1.607(6) . ?
Si3 O15 1.585(6) . ?
Si1 O4 1.608(6) . ?
Si1 O5 1.609(6) . ?
Si1 O1 1.602(6) . ?
Si1 O13 1.594(6) . ?
Si6 O9 1.600(6) . ?
Si6 O6 1.608(6) . ?
Si6 O10 1.614(6) . ?
Si6 O18 1.586(6) . ?
Si4 O16 1.588(6) . ?
Si4 O8 1.620(6) . ?
Si4 O4 1.612(6) . ?
Si4 O3 1.606(7) . ?
Si2 O6 1.605(6) . ?
Si2 O2 1.617(6) . ?
Si2 O14 1.593(5) . ?
Si2 O1 1.608(6) . ?
Si10 O14 1.622(6) . ?
Si10 O26 1.613(6) . ?
Si10 O25 1.605(7) . ?
Si10 O24 1.619(6) . ?
Si15 O19 1.619(6) . ?
Si15 O41 1.604(7) . ?
Si15 O39 1.616(6) . ?
Si15 O40 1.613(6) . ?
Si14 O18 1.622(6) . ?
Si14 O36 1.619(7) . ?
Si14 O38 1.601(7) . ?
Si14 O37 1.608(6) . ?
Si12 O16 1.614(6) . ?
Si12 O31 1.609(8) . ?
Si12 O30 1.610(8) . ?
Si12 O32 1.599(7) . ?
Si11 O29 1.602(7) . ?
Si11 O15 1.632(6) . ?
Si11 O27 1.606(7) . ?
Si11 O28 1.615(6) . ?
Si16 O20 1.620(6) . ?
Si16 O44 1.596(11) . ?
Si16 O42 1.627(11) . ?
Si16 O43 1.563(12) . ?
Si16 O42A 1.573(17) . ?
Si16 O43A 1.694(19) . ?
Si16 O44A 1.58(2) . ?
Si13 O17 1.624(6) . ?
Si13 O34 1.610(7) . ?
Si13 O33 1.606(7) . ?
Si13 O35 1.609(6) . ?
Si9 O13 1.626(6) . ?
Si9 O22 1.610(7) . ?
Si9 O21 1.602(7) . ?
Si9 O23 1.612(7) . ?
O29 C9 1.428(11) . ?
O26 C6 1.447(10) . ?
O41 C21 1.442(11) . ?
O22 C2 1.436(12) . ?
O25 C5 1.425(12) . ?
O34 C14 1.429(10) . ?
O27 C7 1.435(12) . ?
O39 C19 1.443(10) . ?
O36 C16 1.409(14) . ?
O38 C18 1.450(13) . ?
O33 C13 1.432(12) . ?
O35 C15 1.430(11) . ?
O24 C4 1.428(13) . ?
O21 C1 1.429(12) . ?
O23 C3 1.429(11) . ?
O40 C20 1.413(12) . ?
O37 C17 1.403(12) . ?
O31 C11 1.445(13) . ?
O30 C10 1.442(12) . ?
O28 C8 1.418(12) . ?
O32 C12 1.419(11) . ?
O44 C24 1.426(17) . ?
O42 C22 1.366(14) . ?
C24 O44A 1.39(3) . ?
O43 C23 1.450(17) . ?
C22 O42A 1.412(19) . ?
C23 O43A 1.27(2) . ?
